data_4112457
loop_
_publ_author_name
'Scott A. Hilderbrand'
'Mi Hee Lim'
'Stephen J. Lippard'

_publ_section_title
;
 Dirhodium Tetracarboxylate Scaffolds as Reversible Fluorescence-Based
 Nitric Oxide Sensors
;
_journal_name_full 'Journal of the American Chemical Society'
_journal_page_first 4972
_journal_page_last 4978
_journal_paper_doi 10.1021/ja038471j
_journal_volume 126
_journal_year 2004
_chemical_formula_sum 'C12 H20 N2 O10 Rh2'
_chemical_formula_weight 558.12
_chemical_name_systematic
; 
 ? 
;
_space_group_IT_number 14
_symmetry_cell_setting monoclinic
_symmetry_space_group_name_Hall '-P 2ybc'
_symmetry_space_group_name_H-M 'P 1 21/c 1'
_atom_sites_solution_hydrogens geom
_atom_sites_solution_primary direct
_atom_sites_solution_secondary difmap
_audit_creation_method SHELXL-97
_cell_angle_alpha 90.00
_cell_angle_beta 112.160(6)
_cell_angle_gamma 90.00
_cell_formula_units_Z 2
_cell_length_a 8.156(3)
_cell_length_b 13.112(5)
_cell_length_c 9.576(4)
_cell_measurement_reflns_used 958
_cell_measurement_temperature 173(2)
_cell_measurement_theta_max 27.89
_cell_measurement_theta_min 2.77
_cell_volume 948.4(6)
_computing_cell_refinement 'Bruker SMART'
_computing_data_collection 'Bruker SMART'
_computing_data_reduction 'Bruker SAINT'
_computing_molecular_graphics 'Bruker SHELXTL'
_computing_publication_material 'Bruker SHELXTL'
_computing_structure_refinement 'SHELXL-97 (Sheldrick, 1997)'
_computing_structure_solution 'SHELXS-97 (Sheldrick, 1990)'
_diffrn_ambient_temperature 173(2)
_diffrn_measured_fraction_theta_full 0.996
_diffrn_measured_fraction_theta_max 0.996
_diffrn_measurement_device_type 'CCD area detector'
_diffrn_measurement_method 'phi and omega scans'
_diffrn_radiation_monochromator graphite
_diffrn_radiation_source 'fine-focus sealed tube'
_diffrn_radiation_type MoK\a
_diffrn_radiation_wavelength 0.71073
_diffrn_reflns_av_R_equivalents 0.0195
_diffrn_reflns_av_sigmaI/netI 0.0157
_diffrn_reflns_limit_h_max 9
_diffrn_reflns_limit_h_min -9
_diffrn_reflns_limit_k_max 15
_diffrn_reflns_limit_k_min -15
_diffrn_reflns_limit_l_max 11
_diffrn_reflns_limit_l_min -11
_diffrn_reflns_number 6697
_diffrn_reflns_theta_full 25.00
_diffrn_reflns_theta_max 25.00
_diffrn_reflns_theta_min 2.70
_exptl_absorpt_coefficient_mu 1.791
_exptl_absorpt_correction_T_max 1.000000
_exptl_absorpt_correction_T_min 0.778209
_exptl_absorpt_correction_type SADABS
_exptl_crystal_colour Brown
_exptl_crystal_density_diffrn 1.954
_exptl_crystal_density_meas 0
_exptl_crystal_description Block
_exptl_crystal_F_000 552
_exptl_crystal_size_max 0.4
_exptl_crystal_size_mid 0.1
_exptl_crystal_size_min 0.1
_refine_diff_density_max 1.013
_refine_diff_density_min -0.391
_refine_diff_density_rms 0.113
_refine_ls_extinction_method none
_refine_ls_goodness_of_fit_ref 1.142
_refine_ls_hydrogen_treatment mixed
_refine_ls_matrix_type full
_refine_ls_number_parameters 120
_refine_ls_number_reflns 1665
_refine_ls_number_restraints 0
_refine_ls_restrained_S_all 1.142
_refine_ls_R_factor_all 0.0258
_refine_ls_R_factor_gt 0.0250
_refine_ls_shift/su_max 0.002
_refine_ls_shift/su_mean 0.000
_refine_ls_structure_factor_coef Fsqd
_refine_ls_weighting_details 'calc w=1/[\s^2^(Fo^2^)+(0.0390P)^2^+0.5129P] where P=(Fo^2^+2Fc^2^)/3'
_refine_ls_weighting_scheme calc
_refine_ls_wR_factor_gt 0.0651
_refine_ls_wR_factor_ref 0.0659
_reflns_number_gt 1597
_reflns_number_total 1665
_reflns_threshold_expression >2sigma(I)
_cod_data_source_file ja038471jsi20040128_120235.cif
_cod_data_source_block Complex9
_cod_original_cell_volume 948.4(7)
_cod_database_code 4112457

loop_
_symmetry_equiv_pos_as_xyz
'x, y, z'
'-x, y+1/2, -z+1/2'
'-x, -y, -z'
'x, -y-1/2, z-1/2'

loop_
_atom_site_label
_atom_site_type_symbol
_atom_site_fract_x
_atom_site_fract_y
_atom_site_fract_z
_atom_site_U_iso_or_equiv
_atom_site_adp_type
_atom_site_occupancy
_atom_site_symmetry_multiplicity
_atom_site_calc_flag
_atom_site_refinement_flags
Rh1 Rh 1.10238(2) 0.005154(12) 0.63597(2) 0.02419(12) Uani 1 1 d .
O4 O 0.9994(2) 0.14718(12) 0.63043(19) 0.0316(4) Uani 1 1 d .
O2 O 0.9038(2) -0.05568(13) 0.68991(18) 0.0307(4) Uani 1 1 d .
O1 O 1.2787(2) 0.06479(13) 0.55430(19) 0.0328(4) Uani 1 1 d .
O3 O 1.1844(2) -0.13834(12) 0.61303(19) 0.0316(4) Uani 1 1 d .
C4 C 0.8838(3) 0.18381(18) 0.5121(3) 0.0290(5) Uani 1 1 d .
C1 C 0.7588(3) -0.07809(18) 0.5851(3) 0.0304(5) Uani 1 1 d .
C2 C 0.6143(4) -0.1227(3) 0.6274(3) 0.0497(8) Uani 1 1 d .
H2A H 0.5197 -0.0729 0.6035 0.060 Uiso 1 1 calc R
H2B H 0.5669 -0.1818 0.5639 0.060 Uiso 1 1 calc R
C3 C 0.6624(4) -0.1547(3) 0.7875(4) 0.0522(8) Uani 1 1 d .
H3A H 0.7391 -0.2130 0.8081 0.078 Uiso 1 1 calc R
H3B H 0.5570 -0.1719 0.8043 0.078 Uiso 1 1 calc R
H3C H 0.7222 -0.0996 0.8531 0.078 Uiso 1 1 calc R
N1 N 1.2726(3) 0.0249(2) 0.8415(3) 0.0384(5) Uani 1 1 d .
O5 O 1.3586(4) 0.0972(2) 0.8740(3) 0.0756(8) Uani 1 1 d .
C5 C 0.8205(4) 0.29012(19) 0.5229(3) 0.0363(6) Uani 1 1 d .
H5A H 0.7150 0.2859 0.5464 0.044 Uiso 1 1 calc R
H5B H 0.9107 0.3252 0.6056 0.044 Uiso 1 1 calc R
C6 C 0.7793(7) 0.3519(3) 0.3827(4) 0.0860(15) Uani 1 1 d .
H6A H 0.8854 0.3618 0.3633 0.129 Uiso 1 1 calc R
H6B H 0.7327 0.4169 0.3954 0.129 Uiso 1 1 calc R
H6C H 0.6933 0.3166 0.2992 0.129 Uiso 1 1 calc R

loop_
_atom_site_aniso_label
_atom_site_aniso_U_11
_atom_site_aniso_U_22
_atom_site_aniso_U_33
_atom_site_aniso_U_23
_atom_site_aniso_U_13
_atom_site_aniso_U_12
Rh1 0.02533(17) 0.02198(16) 0.02577(18) -0.00131(6) 0.01023(12) -0.00117(6)
O4 0.0381(9) 0.0250(8) 0.0327(9) -0.0021(7) 0.0145(8) 0.0016(7)
O2 0.0327(9) 0.0303(9) 0.0320(9) 0.0023(7) 0.0155(7) -0.0014(7)
O1 0.0287(8) 0.0355(10) 0.0354(10) 0.0013(7) 0.0135(7) -0.0045(7)
O3 0.0335(9) 0.0252(9) 0.0357(10) -0.0019(7) 0.0127(7) 0.0030(7)
C4 0.0302(12) 0.0247(12) 0.0369(14) -0.0011(10) 0.0182(11) -0.0026(9)
C1 0.0302(12) 0.0252(12) 0.0388(14) 0.0037(10) 0.0163(11) 0.0039(10)
C2 0.0333(15) 0.060(2) 0.0577(19) 0.0194(15) 0.0199(14) -0.0013(13)
C3 0.0537(18) 0.0535(18) 0.062(2) 0.0041(15) 0.0358(16) -0.0106(14)
N1 0.0396(13) 0.0392(12) 0.0308(13) -0.0069(11) 0.0070(10) -0.0104(12)
O5 0.0837(17) 0.0800(19) 0.0482(14) -0.0063(12) 0.0078(12) -0.0347(15)
C5 0.0411(14) 0.0271(13) 0.0451(15) -0.0034(11) 0.0215(12) 0.0031(11)
C6 0.175(5) 0.0344(18) 0.077(3) 0.0151(17) 0.079(3) 0.033(2)

loop_
_atom_type_symbol
_atom_type_description
_atom_type_scat_dispersion_real
_atom_type_scat_dispersion_imag
_atom_type_scat_source
C C 0.0033 0.0016 'International Tables Vol C Tables 4.2.6.8 and 6.1.1.4'
H H 0.0000 0.0000 'International Tables Vol C Tables 4.2.6.8 and 6.1.1.4'
N N 0.0061 0.0033 'International Tables Vol C Tables 4.2.6.8 and 6.1.1.4'
O O 0.0106 0.0060 'International Tables Vol C Tables 4.2.6.8 and 6.1.1.4'
Rh Rh -1.1178 0.9187 'International Tables Vol C Tables 4.2.6.8 and 6.1.1.4'

loop_
_geom_angle_atom_site_label_1
_geom_angle_atom_site_label_2
_geom_angle_atom_site_label_3
_geom_angle
_geom_angle_site_symmetry_1
_geom_angle_site_symmetry_3
N1 Rh1 O1 89.98(9) . .
N1 Rh1 O4 91.98(9) . .
O1 Rh1 O4 89.02(7) . .
N1 Rh1 O3 95.38(9) . .
O1 Rh1 O3 90.29(7) . .
O4 Rh1 O3 172.61(7) . .
N1 Rh1 O2 97.32(9) . .
O1 Rh1 O2 172.69(6) . .
O4 Rh1 O2 90.29(7) . .
O3 Rh1 O2 89.46(7) . .
N1 Rh1 Rh1 174.22(8) . 3_756
O1 Rh1 Rh1 84.96(6) . 3_756
O4 Rh1 Rh1 85.17(5) . 3_756
O3 Rh1 Rh1 87.44(5) . 3_756
O2 Rh1 Rh1 87.73(5) . 3_756
C4 O4 Rh1 122.14(15) . .
C1 O2 Rh1 118.98(15) . .
C1 O1 Rh1 122.27(15) 3_756 .
C4 O3 Rh1 119.54(15) 3_756 .
O4 C4 O3 125.7(2) . 3_756
O4 C4 C5 116.8(2) . .
O3 C4 C5 117.6(2) 3_756 .
O2 C1 O1 126.0(2) . 3_756
O2 C1 C2 118.1(2) . .
O1 C1 C2 115.9(2) 3_756 .
C3 C2 C1 117.2(2) . .
O5 N1 Rh1 120.8(2) . .
C6 C5 C4 114.1(2) . .

loop_
_geom_bond_atom_site_label_1
_geom_bond_atom_site_label_2
_geom_bond_distance
_geom_bond_site_symmetry_2
Rh1 N1 1.951(3) .
Rh1 O1 2.0349(17) .
Rh1 O4 2.0353(18) .
Rh1 O3 2.0362(18) .
Rh1 O2 2.0394(17) .
Rh1 Rh1 2.5116(10) 3_756
O4 C4 1.264(3) .
O2 C1 1.263(3) .
O1 C1 1.264(3) 3_756
O3 C4 1.264(3) 3_756
C4 O3 1.264(3) 3_756
C4 C5 1.503(3) .
C1 O1 1.264(3) 3_756
C1 C2 1.503(4) .
C2 C3 1.492(4) .
N1 O5 1.150(3) .
C5 C6 1.493(4) .
